data_2015850
loop_
_publ_author_name
'M. Enriqueta D\'iaz de Vivar'
'Sergio Baggio'
'Mar\'ia Teresa Garland'
'Ricardo Baggio'

_publ_section_title
;
 A polymeric zinc thiosulfate complex containing anionic and cationic
 chains based on tetrahedral and octahedral zinc sites
;
_journal_coeditor_code GD3072
_journal_issue 3
_journal_name_full 'Acta Crystallographica Section C'
_journal_page_first m123
_journal_page_last m125
_journal_paper_doi 10.1107/S0108270107006166
_journal_volume 63
_journal_year 2007
_chemical_formula_iupac '[Zn (C10 H8 N2) (H2 O)4] [Zn2 (S2 O3 )3 (C10 H8 N2)2], 2H2 O'
_chemical_formula_moiety 'C10 H16 N2 O4 Zn 2+, C20 H16 N4 O9 S6 Zn2 2-, 2(H2 O)'
_chemical_formula_sum 'C30 H36 N6 O15 S6 Zn3'
_chemical_formula_weight 1109.12
_chemical_name_systematic
;
catena-Poly[[[tetraaquazinc(II)]-\m-4,4'-bipyridine-\k^2^N:N']
[[\m-thiosulfato-bis[(thiosulfato-\kS)zinc(II)]]-\di-\m-4,4'-bipyridine-
\k^4^N:N'] dihydrate],
{[Zn(C~10~H~8~N~2~)(H~2~O)~4~][Zn~2~(S~2~O~3~)~3~(C~10~H~8~N~2~)~2~].2H~2~O
;
_space_group_IT_number 9
_symmetry_cell_setting monoclinic
_symmetry_space_group_name_Hall 'C -2yc'
_symmetry_space_group_name_H-M 'C 1 c 1'
_atom_sites_solution_hydrogens geom
_atom_sites_solution_primary direct
_atom_sites_solution_secondary difmap
_audit_creation_method SHELXL-97
_cell_angle_alpha 90.00
_cell_angle_beta 115.340(2)
_cell_angle_gamma 90.00
_cell_formula_units_Z 4
_cell_length_a 16.6521(8)
_cell_length_b 15.5103(7)
_cell_length_c 17.8922(8)
_cell_measurement_reflns_used 8976
_cell_measurement_temperature 292(2)
_cell_measurement_theta_max 26.78
_cell_measurement_theta_min 2.23
_cell_volume 4176.5(3)
_computing_cell_refinement 'SAINT-NT (Bruker, 2001 )'
_computing_data_collection 'SMART-NT (Bruker, 2001)'
_computing_data_reduction SAINT-NT
_computing_molecular_graphics 'SHELXTL-NT (Bruker, 2001)'
_computing_publication_material 'SHELXTL-NT and PLATON (Spek, 2003)'
_computing_structure_refinement 'SHELXL97 (Sheldrick, 1997)'
_computing_structure_solution 'SHELXS97 (Sheldrick, 1997)'
_diffrn_ambient_temperature 292(2)
_diffrn_measured_fraction_theta_full 0.999
_diffrn_measured_fraction_theta_max 0.935
_diffrn_measurement_device_type 'Bruker SMART CCD area-detector'
_diffrn_measurement_method '\f and \w'
_diffrn_radiation_monochromator graphite
_diffrn_radiation_source 'fine-focus sealed tube'
_diffrn_radiation_type MoK\a
_diffrn_radiation_wavelength 0.71073
_diffrn_reflns_av_R_equivalents 0.0192
_diffrn_reflns_av_sigmaI/netI 0.0232
_diffrn_reflns_limit_h_max 23
_diffrn_reflns_limit_h_min -23
_diffrn_reflns_limit_k_max 21
_diffrn_reflns_limit_k_min -21
_diffrn_reflns_limit_l_max 25
_diffrn_reflns_limit_l_min -24
_diffrn_reflns_number 29188
_diffrn_reflns_theta_full 28.00
_diffrn_reflns_theta_max 30.49
_diffrn_reflns_theta_min 1.89
_diffrn_standards_number 0
_exptl_absorpt_coefficient_mu 2.083
_exptl_absorpt_correction_T_max 0.8511
_exptl_absorpt_correction_T_min 0.6572
_exptl_absorpt_correction_type multi-scan
_exptl_absorpt_process_details '(SADABS; Sheldrick, 2001)'
_exptl_crystal_colour colourless
_exptl_crystal_density_diffrn 1.764
_exptl_crystal_density_method 'not measured'
_exptl_crystal_description needles
_exptl_crystal_F_000 2256
_exptl_crystal_size_max 0.22
_exptl_crystal_size_mid 0.10
_exptl_crystal_size_min 0.08
_refine_diff_density_max 0.572
_refine_diff_density_min -0.411
_refine_ls_abs_structure_details 'Flack (1983), 5223 Friedel pairs'
_refine_ls_abs_structure_Flack 0.006(4)
_refine_ls_extinction_method none
_refine_ls_goodness_of_fit_ref 0.904
_refine_ls_hydrogen_treatment mixed
_refine_ls_matrix_type full
_refine_ls_number_parameters 601
_refine_ls_number_reflns 11611
_refine_ls_number_restraints 33
_refine_ls_restrained_S_all 0.904
_refine_ls_R_factor_all 0.0217
_refine_ls_R_factor_gt 0.0205
_refine_ls_shift/su_max 0.001
_refine_ls_shift/su_mean 0.000
_refine_ls_structure_factor_coef Fsqd
_refine_ls_weighting_details 'calc w=1/[\s^2^(Fo^2^)+(0.0321P)^2^+3.2788P] where P=(Fo^2^+2Fc^2^)/3'
_refine_ls_weighting_scheme calc
_refine_ls_wR_factor_gt 0.0505
_refine_ls_wR_factor_ref 0.0512
_reflns_number_gt 11255
_reflns_number_total 11611
_reflns_threshold_expression I>2\s(I)
_cod_data_source_file gd3072.cif
_cod_data_source_block I
_cod_original_cell_volume 4176.4(3)
_cod_original_sg_symbol_H-M 'C c'
_cod_database_code 2015850
_cod_database_fobs_code 2015850

loop_
_symmetry_equiv_pos_as_xyz
'x, y, z'
'x, -y, z+1/2'
'x+1/2, y+1/2, z'
'x+1/2, -y+1/2, z+1/2'

loop_
_atom_site_type_symbol
_atom_site_label
_atom_site_fract_x
_atom_site_fract_y
_atom_site_fract_z
_atom_site_U_iso_or_equiv
_atom_site_adp_type
_atom_site_calc_flag
_atom_site_refinement_flags
_atom_site_occupancy
_atom_site_disorder_assembly
_atom_site_disorder_group
Zn Zn1 0.506296(16) 0.214055(12) 0.764435(14) 0.01624(4) Uani d . 1 . .
Zn Zn2 0.815865(16) 0.214606(12) 0.756011(14) 0.01682(4) Uani d . 1 . .
Zn Zn3 0.187644(16) 0.943038(12) 0.494361(15) 0.01606(4) Uani d . 1 . .
S S1 0.28056(3) 0.20858(3) 0.63651(3) 0.02315(9) Uani d . 1 . .
S S2 0.37876(3) 0.29449(3) 0.70333(3) 0.02001(8) Uani d D 1 A .
O O1 0.19702(13) 0.25547(14) 0.62438(14) 0.0347(5) Uani d PD 0.727(2) A 1
O O2 0.29080(13) 0.13075(11) 0.68136(11) 0.0240(4) Uani d PD 0.727(2) A 1
O O3 0.28276(18) 0.19666(14) 0.55588(12) 0.0360(7) Uani d PD 0.727(2) A 1
O O1' 0.2193(2) 0.2078(3) 0.6703(3) 0.0347(5) Uani d PD 0.273(2) A 2
O O2' 0.3345(3) 0.11557(13) 0.6663(3) 0.0240(4) Uani d PD 0.273(2) A 2
O O3' 0.2565(4) 0.2141(3) 0.55357(16) 0.0360(7) Uani d PD 0.273(2) A 2
S S3 0.64585(3) 0.32708(3) 0.71417(3) 0.01710(7) Uani d . 1 . .
S S4 0.62986(3) 0.30474(3) 0.81847(3) 0.02232(9) Uani d . 1 . .
O O4 0.56063(9) 0.34455(9) 0.64475(9) 0.0239(3) Uani d . 1 . .
O O5 0.70769(9) 0.39970(8) 0.73298(9) 0.0241(3) Uani d . 1 . .
O O6 0.68629(9) 0.24840(8) 0.69697(8) 0.0203(2) Uani d . 1 . .
S S6 0.89218(3) 0.34017(3) 0.79887(3) 0.02089(8) Uani d D 1 . .
S S5 1.01481(7) 0.28980(14) 0.82700(10) 0.0213(2) Uani d PD 0.746(8) B 3
O O7 1.0497(2) 0.3359(3) 0.7772(2) 0.0586(11) Uani d PD 0.746(8) B 3
O O8 0.9964(2) 0.1984(2) 0.8026(2) 0.0418(9) Uani d PD 0.746(8) B 3
O O9 1.0722(2) 0.2968(2) 0.91566(15) 0.0237(6) Uani d PD 0.746(8) B 3
S S5' 1.00633(19) 0.2716(3) 0.8283(3) 0.0213(2) Uani d PD 0.254(8) B 4
O O7' 1.0486(6) 0.2916(8) 0.7747(6) 0.0586(11) Uani d PD 0.254(8) B 4
O O8' 0.9861(6) 0.1789(3) 0.8276(7) 0.0418(9) Uani d PD 0.254(8) B 4
O O9' 1.0582(8) 0.3015(6) 0.9132(4) 0.0237(6) Uani d PD 0.254(8) B 4
O O1W 0.25487(10) 1.04994(8) 0.46700(9) 0.0228(3) Uani d D 1 . .
H H1WA 0.2312(16) 1.0701(15) 0.4218(11) 0.027 Uiso d D 1 . .
H H1WB 0.2647(17) 1.0912(14) 0.4959(13) 0.027 Uiso d D 1 . .
O O2W 0.11426(9) 0.93124(8) 0.36631(8) 0.0184(2) Uani d D 1 . .
H H2WA 0.1382(15) 0.9329(15) 0.3366(14) 0.022 Uiso d D 1 . .
H H2WB 0.0782(14) 0.8959(14) 0.3546(15) 0.022 Uiso d D 1 . .
O O3W 0.11534(11) 0.84142(9) 0.51492(9) 0.0281(3) Uani d D 1 . .
H H3WA 0.0937(18) 0.8423(17) 0.5446(15) 0.034 Uiso d D 1 . .
H H3WB 0.0985(19) 0.8008(14) 0.4853(15) 0.034 Uiso d D 1 . .
O O4W 0.26703(9) 0.96777(9) 0.61957(8) 0.0217(3) Uani d D 1 . .
H H4WA 0.2812(17) 1.0144(11) 0.6368(15) 0.026 Uiso d D 1 . .
H H4WB 0.2610(17) 0.9406(14) 0.6552(14) 0.026 Uiso d D 1 . .
O O5W 0.21065(14) 0.06823(11) 0.78084(12) 0.0408(4) Uani d D 1 . .
H H5WA 0.226(2) 0.0982(16) 0.7528(18) 0.049 Uiso d D 1 . .
H H5WB 0.209(2) 0.0201(12) 0.7633(19) 0.049 Uiso d D 1 . .
O O6W 0.20182(11) 0.35697(11) 0.75755(10) 0.0342(3) Uani d D 1 . .
H H6WA 0.2026(19) 0.3265(18) 0.7226(15) 0.041 Uiso d D 1 . .
H H6WB 0.1615(17) 0.3432(18) 0.7671(19) 0.041 Uiso d D 1 . .
N N1 0.51344(11) 0.12740(10) 0.68164(9) 0.0198(3) Uani d . 1 . .
N N2 0.51540(11) -0.14315(10) 0.36497(9) 0.0197(3) Uani d . 1 . .
C C1 0.54338(15) 0.04666(13) 0.69979(12) 0.0281(4) Uani d . 1 . .
H H1 0.5620 0.0273 0.7538 0.034 Uiso calc R 1 . .
C C2 0.54790(15) -0.00944(13) 0.64156(12) 0.0302(4) Uani d . 1 . .
H H2 0.5704 -0.0648 0.6567 0.036 Uiso calc R 1 . .
C C3 0.51852(13) 0.01799(12) 0.56033(11) 0.0208(3) Uani d . 1 . .
C C4 0.51798(13) -0.04008(12) 0.49416(11) 0.0202(3) Uani d . 1 . .
C C5 0.58620(13) -0.09795(14) 0.50645(11) 0.0251(4) Uani d . 1 . .
H H5 0.6338 -0.1031 0.5583 0.030 Uiso calc R 1 . .
C C6 0.58287(13) -0.14819(13) 0.44075(11) 0.0229(4) Uani d . 1 . .
H H6 0.6290 -0.1866 0.4496 0.027 Uiso calc R 1 . .
C C7 0.44739(14) -0.09023(14) 0.35419(12) 0.0282(4) Uani d . 1 . .
H H7 0.3992 -0.0886 0.3025 0.034 Uiso calc R 1 . .
C C8 0.44545(14) -0.03790(13) 0.41635(12) 0.0264(4) Uani d . 1 . .
H H8 0.3971 -0.0022 0.4065 0.032 Uiso calc R 1 . .
C C9 0.48578(14) 0.10159(12) 0.54081(11) 0.0238(4) Uani d . 1 . .
H H9 0.4653 0.1219 0.4869 0.029 Uiso calc R 1 . .
C C10 0.48416(15) 0.15412(12) 0.60273(12) 0.0247(4) Uani d . 1 . .
H H10 0.4620 0.2099 0.5893 0.030 Uiso calc R 1 . .
N N3 0.81107(10) 0.13083(9) 0.66614(9) 0.0173(3) Uani d . 1 . .
N N4 0.81513(11) -0.13647(9) 0.34783(9) 0.0197(3) Uani d . 1 . .
C C11 0.87227(12) 0.06798(11) 0.68251(11) 0.0189(3) Uani d . 1 B .
H H11 0.9160 0.0620 0.7363 0.023 Uiso calc R 1 . .
C C12 0.87256(12) 0.01191(11) 0.62214(10) 0.0181(3) Uani d . 1 . .
H H12 0.9154 -0.0311 0.6356 0.022 Uiso calc R 1 B .
C C13 0.80766(12) 0.02078(11) 0.54101(11) 0.0169(3) Uani d . 1 B .
C C14 0.80893(12) -0.03473(11) 0.47386(10) 0.0173(3) Uani d . 1 . .
C C15 0.84242(14) -0.11850(12) 0.48972(11) 0.0236(4) Uani d . 1 B .
H H15 0.8632 -0.1416 0.5427 0.028 Uiso calc R 1 . .
C C16 0.84429(15) -0.16675(12) 0.42538(12) 0.0252(4) Uani d . 1 . .
H H16 0.8667 -0.2226 0.4363 0.030 Uiso calc R 1 B .
C C17 0.78189(14) -0.05641(12) 0.33254(11) 0.0231(4) Uani d . 1 . .
H H17 0.7611 -0.0351 0.2789 0.028 Uiso calc R 1 B .
C C18 0.77718(14) -0.00409(12) 0.39310(11) 0.0233(4) Uani d . 1 B .
H H18 0.7531 0.0510 0.3800 0.028 Uiso calc R 1 . .
C C19 0.74361(12) 0.08519(12) 0.52497(11) 0.0199(3) Uani d . 1 . .
H H19 0.6986 0.0922 0.4719 0.024 Uiso calc R 1 B .
C C20 0.74755(12) 0.13852(12) 0.58861(11) 0.0202(3) Uani d . 1 B .
H H20 0.7046 0.1812 0.5772 0.024 Uiso calc R 1 . .
N N5 0.58913(10) 0.53134(10) 0.49699(9) 0.0183(3) Uani d . 1 . .
N N6 0.28520(10) 0.85075(9) 0.49811(9) 0.0179(3) Uani d . 1 . .
C C21 0.53659(12) 0.57403(12) 0.42838(11) 0.0204(3) Uani d . 1 . .
H H21 0.5400 0.5607 0.3792 0.024 Uiso calc R 1 . .
C C22 0.47732(12) 0.63721(11) 0.42735(11) 0.0203(3) Uani d . 1 . .
H H22 0.4416 0.6650 0.3782 0.024 Uiso calc R 1 . .
C C23 0.47169(11) 0.65888(11) 0.50055(11) 0.0164(3) Uani d . 1 . .
C C24 0.40875(11) 0.72623(10) 0.50079(10) 0.0163(3) Uani d . 1 . .
C C25 0.32883(12) 0.73809(11) 0.43085(10) 0.0185(3) Uani d . 1 . .
H H25 0.3156 0.7052 0.3836 0.022 Uiso calc R 1 . .
C C26 0.26955(12) 0.79947(11) 0.43279(11) 0.0190(3) Uani d . 1 . .
H H26 0.2158 0.8056 0.3863 0.023 Uiso calc R 1 . .
C C27 0.36312(13) 0.83934(12) 0.56534(11) 0.0223(3) Uani d . 1 . .
H H27 0.3758 0.8745 0.6111 0.027 Uiso calc R 1 . .
C C28 0.42491(12) 0.77790(12) 0.56929(11) 0.0208(3) Uani d . 1 . .
H H28 0.4769 0.7711 0.6174 0.025 Uiso calc R 1 . .
C C29 0.52583(12) 0.61430(12) 0.57197(11) 0.0186(3) Uani d . 1 . .
H H29 0.5245 0.6271 0.6222 0.022 Uiso calc R 1 . .
C C30 0.58168(12) 0.55069(11) 0.56711(11) 0.0190(3) Uani d . 1 . .
H H30 0.6158 0.5197 0.6147 0.023 Uiso calc R 1 . .

loop_
_atom_site_aniso_label
_atom_site_aniso_U_11
_atom_site_aniso_U_22
_atom_site_aniso_U_33
_atom_site_aniso_U_12
_atom_site_aniso_U_13
_atom_site_aniso_U_23
Zn1 0.02311(10) 0.01515(9) 0.01188(8) -0.00213(7) 0.00885(7) -0.00093(7)
Zn2 0.02526(10) 0.01402(8) 0.01251(8) 0.00142(7) 0.00935(7) 0.00042(7)
Zn3 0.01805(8) 0.01595(8) 0.01451(8) 0.00518(7) 0.00727(7) 0.00002(7)
S1 0.0254(2) 0.0270(2) 0.01743(19) -0.00822(17) 0.00956(16) -0.00593(16)
S2 0.0235(2) 0.01519(17) 0.02064(19) -0.00259(15) 0.00876(16) -0.00050(15)
O1 0.0245(9) 0.0313(10) 0.0398(11) 0.0014(8) 0.0056(8) -0.0091(8)
O2 0.0287(10) 0.0167(7) 0.0232(8) -0.0039(7) 0.0078(7) 0.0024(6)
O3 0.0672(17) 0.0219(10) 0.0195(7) -0.0096(11) 0.0192(9) -0.0070(7)
O1' 0.0245(9) 0.0313(10) 0.0398(11) 0.0014(8) 0.0056(8) -0.0091(8)
O2' 0.0287(10) 0.0167(7) 0.0232(8) -0.0039(7) 0.0078(7) 0.0024(6)
O3' 0.0672(17) 0.0219(10) 0.0195(7) -0.0096(11) 0.0192(9) -0.0070(7)
S3 0.01949(18) 0.01656(17) 0.01780(18) 0.00122(14) 0.01040(15) 0.00127(14)
S4 0.0273(2) 0.0270(2) 0.01579(19) -0.00875(17) 0.01217(17) -0.00633(16)
O4 0.0224(6) 0.0299(7) 0.0219(6) 0.0040(5) 0.0119(5) 0.0049(5)
O5 0.0236(6) 0.0184(6) 0.0340(7) 0.0002(5) 0.0160(6) 0.0030(5)
O6 0.0244(6) 0.0191(6) 0.0192(6) 0.0026(5) 0.0111(5) -0.0014(5)
S6 0.02029(19) 0.01776(18) 0.02089(19) 0.00043(15) 0.00524(15) 0.00147(15)
S5 0.0179(3) 0.0283(6) 0.0175(2) -0.0005(3) 0.0073(2) 0.0016(4)
O7 0.0411(12) 0.093(3) 0.0547(14) 0.0212(18) 0.0334(11) 0.047(2)
O8 0.0354(12) 0.0327(13) 0.0324(17) 0.0155(10) -0.0091(11) -0.0138(12)
O9 0.0162(13) 0.0254(7) 0.0191(6) 0.0015(8) -0.0023(6) -0.0003(5)
S5' 0.0179(3) 0.0283(6) 0.0175(2) -0.0005(3) 0.0073(2) 0.0016(4)
O7' 0.0411(12) 0.093(3) 0.0547(14) 0.0212(18) 0.0334(11) 0.047(2)
O8' 0.0354(12) 0.0327(13) 0.0324(17) 0.0155(10) -0.0091(11) -0.0138(12)
O9' 0.0162(13) 0.0254(7) 0.0191(6) 0.0015(8) -0.0023(6) -0.0003(5)
O1W 0.0275(7) 0.0187(6) 0.0195(6) -0.0017(5) 0.0075(5) -0.0010(5)
O2W 0.0198(6) 0.0188(6) 0.0177(6) 0.0013(5) 0.0092(5) -0.0016(4)
O3W 0.0436(9) 0.0242(7) 0.0249(7) -0.0065(6) 0.0227(6) -0.0048(5)
O4W 0.0275(7) 0.0206(6) 0.0166(6) 0.0071(5) 0.0092(5) 0.0010(5)
O5W 0.0641(12) 0.0336(8) 0.0453(10) -0.0111(8) 0.0429(10) -0.0116(7)
O6W 0.0289(8) 0.0382(9) 0.0313(8) 0.0063(7) 0.0089(6) -0.0060(7)
N1 0.0271(8) 0.0178(7) 0.0134(6) -0.0007(6) 0.0078(6) -0.0028(5)
N2 0.0261(8) 0.0169(7) 0.0165(7) 0.0015(6) 0.0095(6) -0.0002(5)
C1 0.0431(11) 0.0235(9) 0.0129(8) 0.0101(8) 0.0073(8) 0.0004(7)
C2 0.0445(12) 0.0245(9) 0.0157(8) 0.0141(8) 0.0072(8) 0.0009(7)
C3 0.0256(9) 0.0201(8) 0.0150(8) 0.0027(7) 0.0072(7) -0.0029(6)
C4 0.0288(9) 0.0167(8) 0.0146(7) -0.0004(7) 0.0088(7) -0.0025(6)
C5 0.0248(9) 0.0318(10) 0.0130(7) 0.0050(7) 0.0026(7) -0.0047(7)
C6 0.0235(9) 0.0259(9) 0.0174(8) 0.0040(7) 0.0069(7) -0.0048(6)
C7 0.0303(10) 0.0322(10) 0.0152(8) 0.0108(8) 0.0030(7) -0.0044(7)
C8 0.0287(9) 0.0282(9) 0.0180(8) 0.0089(8) 0.0058(7) -0.0044(7)
C9 0.0367(10) 0.0215(8) 0.0152(7) 0.0019(7) 0.0130(7) 0.0012(6)
C10 0.0414(11) 0.0164(8) 0.0171(8) 0.0009(7) 0.0132(8) 0.0005(6)
N3 0.0239(7) 0.0164(6) 0.0128(6) 0.0008(5) 0.0089(6) -0.0010(5)
N4 0.0280(8) 0.0151(6) 0.0166(7) 0.0001(6) 0.0100(6) -0.0005(5)
C11 0.0235(8) 0.0174(7) 0.0134(7) 0.0023(6) 0.0056(6) -0.0001(6)
C12 0.0230(8) 0.0160(7) 0.0149(7) 0.0019(6) 0.0077(6) -0.0001(6)
C13 0.0230(8) 0.0132(7) 0.0149(7) 0.0011(6) 0.0086(6) -0.0005(6)
C14 0.0213(8) 0.0163(7) 0.0152(7) -0.0006(6) 0.0086(6) -0.0020(6)
C15 0.0371(10) 0.0182(8) 0.0148(8) 0.0048(7) 0.0105(7) 0.0010(6)
C16 0.0417(11) 0.0164(8) 0.0176(8) 0.0051(7) 0.0129(8) 0.0001(6)
C17 0.0352(10) 0.0210(8) 0.0123(7) 0.0044(7) 0.0095(7) 0.0018(6)
C18 0.0352(10) 0.0172(8) 0.0172(8) 0.0074(7) 0.0111(7) 0.0022(6)
C19 0.0230(8) 0.0205(8) 0.0140(7) 0.0035(6) 0.0059(6) -0.0001(6)
C20 0.0234(8) 0.0190(8) 0.0182(8) 0.0054(6) 0.0088(7) 0.0014(6)
N5 0.0198(7) 0.0185(7) 0.0181(7) 0.0031(5) 0.0097(6) 0.0014(5)
N6 0.0213(7) 0.0169(6) 0.0166(6) 0.0038(5) 0.0092(6) 0.0004(5)
C21 0.0250(8) 0.0232(8) 0.0170(7) 0.0066(7) 0.0130(7) 0.0030(6)
C22 0.0252(8) 0.0208(8) 0.0175(8) 0.0086(7) 0.0116(7) 0.0058(6)
C23 0.0163(7) 0.0161(7) 0.0176(7) 0.0031(6) 0.0081(6) 0.0002(6)
C24 0.0173(7) 0.0168(7) 0.0169(8) 0.0040(6) 0.0092(6) 0.0017(6)
C25 0.0212(8) 0.0174(7) 0.0162(7) 0.0041(6) 0.0074(6) -0.0008(6)
C26 0.0192(8) 0.0187(7) 0.0173(7) 0.0047(6) 0.0061(6) 0.0005(6)
C27 0.0235(9) 0.0249(9) 0.0175(8) 0.0057(7) 0.0078(7) -0.0047(6)
C28 0.0182(8) 0.0245(8) 0.0174(8) 0.0060(6) 0.0055(6) -0.0016(6)
C29 0.0189(7) 0.0226(8) 0.0156(7) 0.0043(6) 0.0085(6) 0.0008(6)
C30 0.0202(8) 0.0208(8) 0.0171(7) 0.0062(6) 0.0092(6) 0.0032(6)

loop_
_atom_type_symbol
_atom_type_description
_atom_type_scat_dispersion_real
_atom_type_scat_dispersion_imag
_atom_type_scat_source
C C 0.0033 0.0016 'International Tables Vol C Tables 4.2.6.8 and 6.1.1.4'
H H 0.0000 0.0000 'International Tables Vol C Tables 4.2.6.8 and 6.1.1.4'
N N 0.0061 0.0033 'International Tables Vol C Tables 4.2.6.8 and 6.1.1.4'
O O 0.0106 0.0060 'International Tables Vol C Tables 4.2.6.8 and 6.1.1.4'
S S 0.1246 0.1234 'International Tables Vol C Tables 4.2.6.8 and 6.1.1.4'
Zn Zn 0.2839 1.4301 'International Tables Vol C Tables 4.2.6.8 and 6.1.1.4'

loop_
_geom_angle_atom_site_label_1
_geom_angle_atom_site_label_2
_geom_angle_atom_site_label_3
_geom_angle_site_symmetry_1
_geom_angle_site_symmetry_3
_geom_angle
N1 Zn1 N2 . 2 106.09(6)
N1 Zn1 S2 . . 109.97(5)
N2 Zn1 S2 2 . 114.43(5)
N1 Zn1 S4 . . 112.50(5)
N2 Zn1 S4 2 . 103.77(5)
S2 Zn1 S4 . . 109.976(18)
O6 Zn2 N3 . . 94.60(6)
O6 Zn2 N4 . 2 101.60(6)
N3 Zn2 N4 . 2 104.10(6)
O6 Zn2 S6 . . 105.76(4)
N3 Zn2 S6 . . 129.71(5)
N4 Zn2 S6 2 . 115.56(5)
O4W Zn3 O2W . . 173.45(6)
O4W Zn3 O3W . . 95.53(6)
O2W Zn3 O3W . . 90.93(6)
O4W Zn3 N6 . . 88.04(5)
O2W Zn3 N6 . . 93.18(5)
O3W Zn3 N6 . . 88.69(6)
O4W Zn3 N5 . 3_455 89.89(5)
O2W Zn3 N5 . 3_455 89.21(5)
O3W Zn3 N5 . 3_455 88.53(6)
N6 Zn3 N5 . 3_455 176.36(6)
O4W Zn3 O1W . . 87.19(6)
O2W Zn3 O1W . . 86.32(5)
O3W Zn3 O1W . . 176.60(6)
N6 Zn3 O1W . . 93.44(6)
N5 Zn3 O1W 3_455 . 89.45(6)
O3' S1 O1' . . 123.1(2)
O2 S1 O3 . . 113.62(12)
O2 S1 O1 . . 111.94(13)
O3 S1 O1 . . 109.26(15)
O3' S1 O2' . . 105.6(2)
O1' S1 O2' . . 104.4(2)
O3' S1 S2 . . 112.51(16)
O1' S1 S2 . . 107.60(15)
O2 S1 S2 . . 110.50(8)
O3 S1 S2 . . 107.77(9)
O1 S1 S2 . . 103.17(8)
O2' S1 S2 . . 100.98(11)
S1 S2 Zn1 . . 105.59(2)
O4 S3 O5 . . 112.67(8)
O4 S3 O6 . . 109.76(8)
O5 S3 O6 . . 110.01(8)
O4 S3 S4 . . 110.70(6)
O5 S3 S4 . . 106.06(6)
O6 S3 S4 . . 107.45(6)
S3 S4 Zn1 . . 99.31(2)
S3 O6 Zn2 . . 125.46(8)
S5 S6 Zn2 . . 96.39(7)
S5' S6 Zn2 . . 88.01(15)
O7 S5 O9 . . 112.51(15)
O7 S5 O8 . . 112.3(2)
O9 S5 O8 . . 110.41(12)
O7 S5 S6 . . 106.48(13)
O9 S5 S6 . . 111.08(17)
O8 S5 S6 . . 103.62(14)
O7' S5' O8' . . 112.2(2)
O7' S5' O9' . . 112.44(18)
O8' S5' O9' . . 110.35(14)
O7' S5' S6 . . 112.4(5)
O8' S5' S6 . . 108.7(4)
O9' S5' S6 . . 100.0(6)
Zn3 O1W H1WA . . 116.8(19)
Zn3 O1W H1WB . . 116.9(19)
H1WA O1W H1WB . . 103(2)
Zn3 O2W H2WA . . 120.5(18)
Zn3 O2W H2WB . . 112.4(18)
H2WA O2W H2WB . . 113(2)
Zn3 O3W H3WA . . 126(2)
Zn3 O3W H3WB . . 122.9(19)
H3WA O3W H3WB . . 110(2)
Zn3 O4W H4WA . . 122.5(18)
Zn3 O4W H4WB . . 121.1(18)
H4WA O4W H4WB . . 107(2)
H5WA O5W H5WB . . 105(2)
H6WA O6W H6WB . . 108(2)
C1 N1 C10 . . 118.27(16)
C1 N1 Zn1 . . 124.93(13)
C10 N1 Zn1 . . 116.79(13)
C6 N2 C7 . . 118.03(16)
C6 N2 Zn1 . 2_554 124.64(13)
C7 N2 Zn1 . 2_554 117.30(12)
N1 C1 C2 . . 122.77(18)
N1 C1 H1 . . 118.6
C2 C1 H1 . . 118.6
C1 C2 C3 . . 119.18(18)
C1 C2 H2 . . 120.4
C3 C2 H2 . . 120.4
C2 C3 C9 . . 118.25(17)
C2 C3 C4 . . 121.90(17)
C9 C3 C4 . . 119.80(16)
C5 C4 C8 . . 118.16(16)
C5 C4 C3 . . 122.70(17)
C8 C4 C3 . . 119.13(17)
C4 C5 C6 . . 119.59(17)
C4 C5 H5 . . 120.2
C6 C5 H5 . . 120.2
N2 C6 C5 . . 122.28(17)
N2 C6 H6 . . 118.9
C5 C6 H6 . . 118.9
N2 C7 C8 . . 123.31(18)
N2 C7 H7 . . 118.3
C8 C7 H7 . . 118.3
C7 C8 C4 . . 118.47(18)
C7 C8 H8 . . 120.8
C4 C8 H8 . . 120.8
C10 C9 C3 . . 119.14(17)
C10 C9 H9 . . 120.4
C3 C9 H9 . . 120.4
N1 C10 C9 . . 122.36(17)
N1 C10 H10 . . 118.8
C9 C10 H10 . . 118.8
C20 N3 C11 . . 118.47(15)
C20 N3 Zn2 . . 120.34(12)
C11 N3 Zn2 . . 121.17(12)
C17 N4 C16 . . 118.05(16)
C17 N4 Zn2 . 2_554 121.95(12)
C16 N4 Zn2 . 2_554 119.91(12)
N3 C11 C12 . . 122.53(16)
N3 C11 H11 . . 118.7
C12 C11 H11 . . 118.7
C11 C12 C13 . . 119.21(16)
C11 C12 H12 . . 120.4
C13 C12 H12 . . 120.4
C12 C13 C19 . . 117.81(16)
C12 C13 C14 . . 120.72(15)
C19 C13 C14 . . 121.44(15)
C18 C14 C15 . . 118.06(16)
C18 C14 C13 . . 120.72(16)
C15 C14 C13 . . 121.22(15)
C16 C15 C14 . . 118.93(17)
C16 C15 H15 . . 120.5
C14 C15 H15 . . 120.5
N4 C16 C15 . . 122.89(17)
N4 C16 H16 . . 118.6
C15 C16 H16 . . 118.6
N4 C17 C18 . . 122.77(17)
N4 C17 H17 . . 118.6
C18 C17 H17 . . 118.6
C17 C18 C14 . . 119.29(17)
C17 C18 H18 . . 120.4
C14 C18 H18 . . 120.4
C20 C19 C13 . . 119.60(16)
C20 C19 H19 . . 120.2
C13 C19 H19 . . 120.2
N3 C20 C19 . . 122.37(16)
N3 C20 H20 . . 118.8
C19 C20 H20 . . 118.8
C21 N5 C30 . . 117.36(15)
C21 N5 Zn3 . 3_545 119.98(12)
C30 N5 Zn3 . 3_545 122.49(12)
C26 N6 C27 . . 116.84(15)
C26 N6 Zn3 . . 120.36(12)
C27 N6 Zn3 . . 122.77(12)
N5 C21 C22 . . 122.98(16)
N5 C21 H21 . . 118.5
C22 C21 H21 . . 118.5
C21 C22 C23 . . 119.48(16)
C21 C22 H22 . . 120.3
C23 C22 H22 . . 120.3
C29 C23 C22 . . 117.74(15)
C29 C23 C24 . . 121.92(15)
C22 C23 C24 . . 120.33(15)
C28 C24 C25 . . 117.71(15)
C28 C24 C23 . . 122.60(15)
C25 C24 C23 . . 119.68(15)
C26 C25 C24 . . 119.06(16)
C26 C25 H25 . . 120.5
C24 C25 H25 . . 120.5
N6 C26 C25 . . 123.69(16)
N6 C26 H26 . . 118.2
C25 C26 H26 . . 118.2
N6 C27 C28 . . 123.11(16)
N6 C27 H27 . . 118.4
C28 C27 H27 . . 118.4
C27 C28 C24 . . 119.56(16)
C27 C28 H28 . . 120.2
C24 C28 H28 . . 120.2
C30 C29 C23 . . 119.02(16)
C30 C29 H29 . . 120.5
C23 C29 H29 . . 120.5
N5 C30 C29 . . 123.36(16)
N5 C30 H30 . . 118.3
C29 C30 H30 . . 118.3

loop_
_geom_bond_atom_site_label_1
_geom_bond_atom_site_label_2
_geom_bond_site_symmetry_2
_geom_bond_distance
_geom_bond_publ_flag
Zn1 N1 . 2.0411(15) y
Zn1 N2 2 2.0577(15) y
Zn1 S2 . 2.2967(5) y
Zn1 S4 . 2.3332(5) y
Zn2 O6 . 2.0237(13) y
Zn2 N3 . 2.0422(14) y
Zn2 N4 2 2.0457(15) y
Zn2 S6 . 2.2719(5) y
Zn3 O4W . 2.0924(13) y
Zn3 O2W . 2.0927(13) y
Zn3 O3W . 2.1090(15) y
Zn3 N6 . 2.1446(15) y
Zn3 N5 3_455 2.1529(15) y
Zn3 O1W . 2.1705(14) y
S1 O3' . 1.364(3) ?
S1 O1' . 1.392(4) ?
S1 O2 . 1.4189(17) ?
S1 O3 . 1.4703(19) ?
S1 O1 . 1.501(2) ?
S1 O2' . 1.662(3) ?
S1 S2 . 2.0507(6) ?
S3 O4 . 1.4565(14) ?
S3 O5 . 1.4649(14) ?
S3 O6 . 1.4882(13) ?
S3 S4 . 2.0246(6) ?
S6 S5 . 2.0380(7) ?
S6 S5' . 2.0405(10) ?
S5 O7 . 1.444(2) ?
S5 O9 . 1.4643(15) ?
S5 O8 . 1.476(2) ?
S5' O7' . 1.445(2) ?
S5' O8' . 1.476(2) ?
S5' O9' . 1.4647(17) ?
O1W H1WA . 0.797(17) ?
O1W H1WB . 0.794(17) ?
O2W H2WA . 0.790(16) ?
O2W H2WB . 0.773(16) ?
O3W H3WA . 0.759(17) ?
O3W H3WB . 0.794(17) ?
O4W H4WA . 0.782(17) ?
O4W H4WB . 0.806(17) ?
O5W H5WA . 0.799(18) ?
O5W H5WB . 0.805(18) ?
O6W H6WA . 0.789(18) ?
O6W H6WB . 0.789(18) ?
N1 C1 . 1.335(2) ?
N1 C10 . 1.347(2) ?
N2 C6 . 1.343(2) ?
N2 C7 . 1.344(2) ?
N2 Zn1 2_554 2.0577(15) ?
C1 C2 . 1.384(3) ?
C1 H1 . 0.9300 ?
C2 C3 . 1.387(3) ?
C2 H2 . 0.9300 ?
C3 C9 . 1.392(3) ?
C3 C4 . 1.484(2) ?
C4 C5 . 1.390(3) ?
C4 C8 . 1.400(3) ?
C5 C6 . 1.391(3) ?
C5 H5 . 0.9300 ?
C6 H6 . 0.9300 ?
C7 C8 . 1.388(3) ?
C7 H7 . 0.9300 ?
C8 H8 . 0.9300 ?
C9 C10 . 1.385(3) ?
C9 H9 . 0.9300 ?
C10 H10 . 0.9300 ?
N3 C20 . 1.342(2) ?
N3 C11 . 1.349(2) ?
N4 C17 . 1.339(2) ?
N4 C16 . 1.343(2) ?
N4 Zn2 2_554 2.0457(15) ?
C11 C12 . 1.388(2) ?
C11 H11 . 0.9300 ?
C12 C13 . 1.397(2) ?
C12 H12 . 0.9300 ?
C13 C19 . 1.398(2) ?
C13 C14 . 1.486(2) ?
C14 C18 . 1.393(2) ?
C14 C15 . 1.394(2) ?
C15 C16 . 1.384(2) ?
C15 H15 . 0.9300 ?
C16 H16 . 0.9300 ?
C17 C18 . 1.383(3) ?
C17 H17 . 0.9300 ?
C18 H18 . 0.9300 ?
C19 C20 . 1.386(2) ?
C19 H19 . 0.9300 ?
C20 H20 . 0.9300 ?
N5 C21 . 1.339(2) ?
N5 C30 . 1.346(2) ?
N5 Zn3 3_545 2.1529(15) ?
N6 C26 . 1.344(2) ?
N6 C27 . 1.351(2) ?
C21 C22 . 1.385(2) ?
C21 H21 . 0.9300 ?
C22 C23 . 1.394(2) ?
C22 H22 . 0.9300 ?
C23 C29 . 1.392(2) ?
C23 C24 . 1.481(2) ?
C24 C28 . 1.391(2) ?
C24 C25 . 1.395(2) ?
C25 C26 . 1.382(2) ?
C25 H25 . 0.9300 ?
C26 H26 . 0.9300 ?
C27 C28 . 1.382(2) ?
C27 H27 . 0.9300 ?
C28 H28 . 0.9300 ?
C29 C30 . 1.384(2) ?
C29 H29 . 0.9300 ?
C30 H30 . 0.9300 ?

loop_
_geom_hbond_atom_site_label_D
_geom_hbond_atom_site_label_H
_geom_hbond_atom_site_label_A
_geom_hbond_site_symmetry_A
_geom_hbond_distance_DH
_geom_hbond_distance_HA
_geom_hbond_distance_DA
_geom_hbond_angle_DHA
O1W H1WA S4 4_464 0.797(17) 2.71(2) 3.4264(14) 150(2)
O1W H1WB O3 1_565 0.794(17) 1.909(18) 2.700(2) 175(3)
O2W H2WA O5W 2_564 0.790(16) 1.865(17) 2.649(2) 171(3)
O2W H2WB O8 2_464 0.773(16) 1.943(18) 2.699(3) 165(2)
O3W H3WA O4 3_455 0.759(17) 2.088(18) 2.8354(19) 168(3)
O3W H3WB O9 2_464 0.794(17) 1.889(18) 2.678(4) 173(3)
O4W H4WA O2 1_565 0.782(17) 1.952(18) 2.719(2) 167(3)
O4W H4WB O5 3_455 0.806(17) 2.045(19) 2.815(2) 160(3)
O5W H5WA O2 . 0.799(18) 2.06(2) 2.815(3) 157(3)
O5W H5WB O5 3_445 0.805(18) 1.942(18) 2.744(2) 174(3)
O6W H6WA O1 . 0.789(18) 2.042(18) 2.828(3) 175(3)
O6W H6WB O7 1_455 0.789(18) 1.950(19) 2.722(3) 166(3)
